data_7705810
loop_
_publ_author_name
'Kuzniak-Glanowska, Emilia'
'Glosz, Dorota'
'Niedzielski, Grzegorz'
'Kobylarczyk, Jedrzej'
'Srebro-Hooper, Monika'
'Hooper, James G. M.'
'Podgajny, Robert'

_publ_section_title
;
 Binding of anionic Pt(ii) complexes in a dedicated organic matrix:
 towards new binary crystalline composites.
;
_journal_issue 1
_journal_name_full 'Dalton transactions (Cambridge, England : 2003)'
_journal_page_first 170
_journal_page_last 185
_journal_paper_doi 10.1039/d0dt03535a
_journal_volume 50
_journal_year 2021
_chemical_formula_moiety 'C18 N12, 2(C24 H20 P), Cl4 Pt, 3(C2 H3 N)'
_chemical_formula_sum 'C72 H49 Cl4 N15 P2 Pt'
_chemical_formula_weight 1523.09
_space_group_crystal_system orthorhombic
_space_group_IT_number 62
_space_group_name_Hall '-P 2ac 2n'
_space_group_name_H-M_alt 'P n m a'
_atom_sites_solution_hydrogens geom
_atom_sites_solution_primary dual
_audit_creation_date 2020-10-08
_audit_creation_method
;
Olex2 1.3
(compiled 2020.06.28 svn.raecde09e for OlexSys, GUI svn.r6132)
;
_audit_update_record
;
2020-10-08 deposited with the CCDC.	2020-11-24 downloaded from the CCDC.
;
_cell_angle_alpha 90
_cell_angle_beta 90
_cell_angle_gamma 90
_cell_formula_units_Z 4
_cell_length_a 12.7351(4)
_cell_length_b 29.6484(10)
_cell_length_c 17.6754(5)
_cell_measurement_reflns_used 9943
_cell_measurement_temperature 120
_cell_measurement_theta_max 25.46
_cell_measurement_theta_min 2.75
_cell_volume 6673.8(4)
_computing_cell_refinement 'SAINT v8.37A (Bruker, 2015)'
_computing_data_reduction 'SAINT v8.37A (Bruker, 2015)'
_computing_molecular_graphics 'Olex2 1.3 (Dolomanov et al., 2009)'
_computing_publication_material 'Olex2 1.3 (Dolomanov et al., 2009)'
_computing_structure_refinement 'SHELXL 2018/3 (Sheldrick, 2015)'
_computing_structure_solution 'SHELXT 2014/4 (Sheldrick, 2014)'
_diffrn_ambient_temperature 120
_diffrn_measured_fraction_theta_full 0.998
_diffrn_measured_fraction_theta_max 0.998
_diffrn_measurement_device_type 'Bruker APEX-II CCD'
_diffrn_measurement_method '\f and \w scans'
_diffrn_radiation_type MoK\a
_diffrn_radiation_wavelength 0.71073
_diffrn_reflns_av_R_equivalents 0.0348
_diffrn_reflns_av_unetI/netI 0.0274
_diffrn_reflns_Laue_measured_fraction_full 0.998
_diffrn_reflns_Laue_measured_fraction_max 0.998
_diffrn_reflns_limit_h_max 15
_diffrn_reflns_limit_h_min -15
_diffrn_reflns_limit_k_max 26
_diffrn_reflns_limit_k_min -35
_diffrn_reflns_limit_l_max 20
_diffrn_reflns_limit_l_min -20
_diffrn_reflns_number 25256
_diffrn_reflns_point_group_measured_fraction_full 0.998
_diffrn_reflns_point_group_measured_fraction_max 0.998
_diffrn_reflns_theta_full 25.025
_diffrn_reflns_theta_max 25.025
_diffrn_reflns_theta_min 2.304
_diffrn_standards_number 0
_exptl_absorpt_coefficient_mu 2.367
_exptl_absorpt_correction_T_max 0.7452
_exptl_absorpt_correction_T_min 0.5783
_exptl_absorpt_correction_type multi-scan
_exptl_absorpt_process_details
'SADABS-2016/2 (Bruker,2016/2) was used for absorption correction. wR2(int) was 0.0546 before and 0.0387 after correction. The Ratio of minimum to maximum transmission is 0.7760. The \l/2 correction factor is Not present.'
_exptl_crystal_colour 'metallic dark violet'
_exptl_crystal_colour_lustre metallic
_exptl_crystal_colour_modifier dark
_exptl_crystal_colour_primary violet
_exptl_crystal_density_diffrn 1.516
_exptl_crystal_description block
_exptl_crystal_F_000 3048
_exptl_crystal_size_max 0.25
_exptl_crystal_size_mid 0.19
_exptl_crystal_size_min 0.09
_refine_diff_density_max 0.570
_refine_diff_density_min -0.379
_refine_diff_density_rms 0.068
_refine_ls_extinction_coef 0.00013(3)
_refine_ls_extinction_expression Fc^*^=kFc[1+0.001xFc^2^\l^3^/sin(2\q)]^-1/4^
_refine_ls_extinction_method 'SHELXL-2018/3 (Sheldrick 2018)'
_refine_ls_goodness_of_fit_ref 1.031
_refine_ls_hydrogen_treatment constr
_refine_ls_matrix_type full
_refine_ls_number_parameters 436
_refine_ls_number_reflns 5994
_refine_ls_number_restraints 0
_refine_ls_restrained_S_all 1.031
_refine_ls_R_factor_all 0.0341
_refine_ls_R_factor_gt 0.0240
_refine_ls_shift/su_max 0.002
_refine_ls_shift/su_mean 0.000
_refine_ls_structure_factor_coef Fsqd
_refine_ls_weighting_details 'w=1/[\s^2^(Fo^2^)+(0.0171P)^2^+7.7394P] where P=(Fo^2^+2Fc^2^)/3'
_refine_ls_weighting_scheme calc
_refine_ls_wR_factor_gt 0.0470
_refine_ls_wR_factor_ref 0.0502
_reflns_Friedel_coverage 0.000
_reflns_number_gt 5086
_reflns_number_total 5994
_reflns_threshold_expression 'I > 2\s(I)'
_cod_data_source_file d0dt03535a2.cif
_cod_data_source_block 1-Cl
_cod_depositor_comments 'Adding full bibliography for 7705810--7705812.cif.'
_cod_database_code 7705810
_shelx_shelxl_version_number 2018/3
_shelx_space_group_comment
;
The symmetry employed for this shelxl refinement is uniquely defined
by the following loop, which should always be used as a source of
symmetry information in preference to the above space-group names.
They are only intended as comments.
;
_shelx_estimated_absorpt_t_max 0.815
_shelx_estimated_absorpt_t_min 0.589
_olex2_refinement_description
;
1. Fixed Uiso
 At 1.2 times of:
  All C(H) groups
 At 1.5 times of:
  All C(H,H,H) groups
2. Others
 Fixed Sof: H39A(0.5) H39B(0.5) H39C(0.5)
3.a Aromatic/amide H refined with riding coordinates:
 C20(H20), C35(H35), C34(H34), C18(H18), C21(H21), C36(H36), C30(H30),
 C28(H28), C24(H24), C26(H26), C32(H32), C27(H27), C29(H29), C14(H14), C33(H33),
  C23(H23), C22(H22), C15(H15), C17(H17), C16(H16)
3.b Idealised Me refined as rotating group:
 C37(H37A,H37B,H37C), C39(H39A,H39B,H39C)
;
_olex2_submission_special_instructions 'No special instructions were received'

loop_
_space_group_symop_operation_xyz
'x, y, z'
'-x+1/2, -y, z+1/2'
'-x, y+1/2, -z'
'x+1/2, -y+1/2, -z+1/2'
'-x, -y, -z'
'x-1/2, y, -z-1/2'
'x, -y-1/2, z'
'-x-1/2, y-1/2, z-1/2'

loop_
_atom_site_label
_atom_site_type_symbol
_atom_site_fract_x
_atom_site_fract_y
_atom_site_fract_z
_atom_site_U_iso_or_equiv
_atom_site_adp_type
_atom_site_occupancy
_atom_site_site_symmetry_order
_atom_site_calc_flag
_atom_site_refinement_flags_posn
_atom_site_refinement_flags_adp
_atom_site_refinement_flags_occupancy
_atom_site_disorder_assembly
_atom_site_disorder_group
Pt1 Pt 0.62936(2) 0.250000 0.14559(2) 0.01158(5) Uani 1 2 d S T P . .
Cl3 Cl 0.62339(7) 0.250000 0.27663(5) 0.01467(18) Uani 1 2 d S T P . .
Cl2 Cl 0.63116(5) 0.32813(2) 0.14614(4) 0.01530(13) Uani 1 1 d . . . . .
Cl1 Cl 0.63210(8) 0.250000 0.01486(5) 0.01793(19) Uani 1 2 d S T P . .
P1 P 0.62789(6) 0.43092(2) 0.58840(4) 0.01346(14) Uani 1 1 d . . . . .
N8 N 0.38572(16) 0.29772(7) 0.41039(12) 0.0142(5) Uani 1 1 d . . . . .
N6 N 0.36884(16) 0.29557(7) 0.13856(12) 0.0132(4) Uani 1 1 d . . . . .
N7 N 0.38773(16) 0.34365(7) 0.27596(12) 0.0137(5) Uani 1 1 d . . . . .
C9 C 0.37975(19) 0.29846(8) 0.27440(14) 0.0119(5) Uani 1 1 d . . . . .
C8 C 0.3707(2) 0.27462(8) 0.20597(14) 0.0118(5) Uani 1 1 d . . . . .
C10 C 0.38107(19) 0.27386(9) 0.34614(14) 0.0133(5) Uani 1 1 d . . . . .
C7 C 0.38949(19) 0.36398(9) 0.20918(15) 0.0139(6) Uani 1 1 d . . . . .
C11 C 0.38617(19) 0.27364(9) 0.47374(15) 0.0154(6) Uani 1 1 d . . . . .
C20 C 0.8117(2) 0.47891(10) 0.56670(16) 0.0186(6) Uani 1 1 d . . . . .
H20 H 0.839142 0.451374 0.547643 0.022 Uiso 1 1 calc R U . . .
C6 C 0.37980(19) 0.33993(9) 0.14086(15) 0.0146(5) Uani 1 1 d . . . . .
C4 C 0.3842(2) 0.36312(9) 0.06852(16) 0.0172(6) Uani 1 1 d . . . . .
N9 N 0.3893(2) 0.31685(9) 0.60123(14) 0.0295(6) Uani 1 1 d . . . . .
C35 C 0.6205(2) 0.34154(9) 0.41412(15) 0.0184(6) Uani 1 1 d . . . . .
H35 H 0.617054 0.309738 0.408048 0.022 Uiso 1 1 calc R U . . .
C12 C 0.3879(2) 0.29832(10) 0.54442(16) 0.0194(6) Uani 1 1 d . . . . .
C19 C 0.7063(2) 0.48150(9) 0.58979(15) 0.0152(6) Uani 1 1 d . . . . .
N4 N 0.3887(2) 0.38128(9) 0.01199(14) 0.0276(6) Uani 1 1 d . . . . .
C34 C 0.6237(2) 0.36925(9) 0.35098(16) 0.0194(6) Uani 1 1 d . . . . .
H34 H 0.622236 0.356447 0.301726 0.023 Uiso 1 1 calc R U . . .
C13 C 0.6767(2) 0.38908(9) 0.65372(15) 0.0160(6) Uani 1 1 d . . . . .
N10 N 0.5372(2) 0.42432(10) -0.13621(16) 0.0344(7) Uani 1 1 d . . . . .
N5 N 0.4150(2) 0.45066(9) 0.20590(15) 0.0302(6) Uani 1 1 d . . . . .
C18 C 0.7825(2) 0.38548(10) 0.67188(17) 0.0213(7) Uani 1 1 d . . . . .
H18 H 0.831616 0.406839 0.653063 0.026 Uiso 1 1 calc R U . . .
C25 C 0.4954(2) 0.44364(9) 0.61627(16) 0.0151(6) Uani 1 1 d . . . . .
C5 C 0.4035(2) 0.41260(10) 0.20828(16) 0.0183(6) Uani 1 1 d . . . . .
C21 C 0.8752(2) 0.51658(9) 0.57179(15) 0.0215(6) Uani 1 1 d . . . . .
H21 H 0.946987 0.514664 0.557481 0.026 Uiso 1 1 calc R U . . .
C36 C 0.6224(2) 0.36011(9) 0.48616(15) 0.0174(6) Uani 1 1 d . . . . .
H36 H 0.619902 0.341072 0.529351 0.021 Uiso 1 1 calc R U . . .
C30 C 0.4115(2) 0.43609(9) 0.56691(16) 0.0163(6) Uani 1 1 d . . . . .
H30 H 0.423792 0.424328 0.517706 0.020 Uiso 1 1 calc R U . . .
C28 C 0.2918(2) 0.46276(10) 0.66208(17) 0.0227(7) Uani 1 1 d . . . . .
H28 H 0.222179 0.469601 0.677561 0.027 Uiso 1 1 calc R U . . .
C24 C 0.6660(2) 0.52237(9) 0.61535(16) 0.0176(6) Uani 1 1 d . . . . .
H24 H 0.594679 0.524351 0.630721 0.021 Uiso 1 1 calc R U . . .
C31 C 0.6280(2) 0.40667(9) 0.49502(14) 0.0147(5) Uani 1 1 d . . . . .
C26 C 0.4765(2) 0.45995(9) 0.68928(16) 0.0180(6) Uani 1 1 d . . . . .
H26 H 0.533240 0.464313 0.723403 0.022 Uiso 1 1 calc R U . . .
C32 C 0.6310(2) 0.43467(9) 0.43139(15) 0.0190(6) Uani 1 1 d . . . . .
H32 H 0.634410 0.466491 0.437202 0.023 Uiso 1 1 calc R U . . .
C27 C 0.3748(2) 0.46973(9) 0.71162(16) 0.0214(6) Uani 1 1 d . . . . .
H27 H 0.361756 0.481222 0.760913 0.026 Uiso 1 1 calc R U . . .
C29 C 0.3099(2) 0.44592(10) 0.59036(17) 0.0206(6) Uani 1 1 d . . . . .
H29 H 0.252627 0.441047 0.556925 0.025 Uiso 1 1 calc R U . . .
C14 C 0.6051(2) 0.35736(10) 0.68143(16) 0.0223(7) Uani 1 1 d . . . . .
H14 H 0.532501 0.360063 0.669813 0.027 Uiso 1 1 calc R U . . .
C33 C 0.6289(2) 0.41564(9) 0.35977(16) 0.0223(6) Uani 1 1 d . . . . .
H33 H 0.631047 0.434536 0.316397 0.027 Uiso 1 1 calc R U . . .
C38 C 0.5707(2) 0.39338(11) -0.10745(18) 0.0252(7) Uani 1 1 d . . . . .
C23 C 0.7300(2) 0.56028(10) 0.61842(16) 0.0209(6) Uani 1 1 d . . . . .
H23 H 0.701832 0.588320 0.634725 0.025 Uiso 1 1 calc R U . . .
C37 C 0.6149(3) 0.35371(11) -0.07018(19) 0.0347(8) Uani 1 1 d . . . . .
H37A H 0.685160 0.347708 -0.090374 0.052 Uiso 1 1 calc R U . . .
H37B H 0.569517 0.327596 -0.079552 0.052 Uiso 1 1 calc R U . . .
H37C H 0.619528 0.359202 -0.015610 0.052 Uiso 1 1 calc R U . . .
C22 C 0.8345(2) 0.55731(10) 0.59780(16) 0.0212(7) Uani 1 1 d . . . . .
H22 H 0.878589 0.583072 0.601391 0.025 Uiso 1 1 calc R U . . .
C15 C 0.6403(3) 0.32201(10) 0.72582(17) 0.0289(7) Uani 1 1 d . . . . .
H15 H 0.592135 0.299940 0.743541 0.035 Uiso 1 1 calc R U . . .
C17 C 0.8156(3) 0.35033(11) 0.71777(18) 0.0295(8) Uani 1 1 d . . . . .
H17 H 0.887727 0.347971 0.731014 0.035 Uiso 1 1 calc R U . . .
C16 C 0.7454(3) 0.31878(11) 0.74442(18) 0.0306(8) Uani 1 1 d . . . . .
H16 H 0.769287 0.294784 0.775615 0.037 Uiso 1 1 calc R U . . .
C39 C 0.8418(4) 0.250000 0.5459(3) 0.0460(14) Uani 1 2 d S T P . .
H39A H 0.871720 0.242086 0.496598 0.069 Uiso 0.5 1 calc R U P A -1
H39B H 0.864242 0.227853 0.583768 0.069 Uiso 0.5 1 calc R U P A -1
H39C H 0.866210 0.280061 0.560820 0.069 Uiso 0.5 1 calc R U P A -1
C40 C 0.7277(4) 0.250000 0.5408(3) 0.0312(11) Uani 1 2 d S T P . .
N11 N 0.6383(4) 0.250000 0.5376(3) 0.0441(11) Uani 1 2 d S T P . .

loop_
_atom_site_aniso_label
_atom_site_aniso_U_11
_atom_site_aniso_U_22
_atom_site_aniso_U_33
_atom_site_aniso_U_23
_atom_site_aniso_U_13
_atom_site_aniso_U_12
Pt1 0.00971(8) 0.01082(8) 0.01420(8) 0.000 0.00014(7) 0.000
Cl3 0.0127(4) 0.0164(5) 0.0149(5) 0.000 0.0010(4) 0.000
Cl2 0.0161(3) 0.0100(3) 0.0198(3) 0.0008(2) -0.0004(3) 0.0002(3)
Cl1 0.0209(5) 0.0177(5) 0.0152(5) 0.000 -0.0014(4) 0.000
P1 0.0155(3) 0.0120(3) 0.0129(3) -0.0018(2) -0.0014(3) 0.0001(3)
N8 0.0089(10) 0.0200(12) 0.0137(12) -0.0017(9) 0.0010(9) -0.0010(9)
N6 0.0102(10) 0.0164(12) 0.0130(12) 0.0025(9) -0.0001(10) 0.0005(9)
N7 0.0090(11) 0.0152(12) 0.0168(12) -0.0004(9) 0.0008(10) -0.0009(9)
C9 0.0057(11) 0.0132(14) 0.0168(14) -0.0007(10) 0.0004(12) -0.0011(11)
C8 0.0063(11) 0.0156(14) 0.0136(14) 0.0013(10) 0.0022(11) 0.0026(11)
C10 0.0100(12) 0.0179(13) 0.0119(14) 0.0000(11) 0.0028(12) -0.0004(11)
C7 0.0090(13) 0.0148(14) 0.0180(15) 0.0015(11) 0.0010(11) 0.0008(11)
C11 0.0082(13) 0.0240(15) 0.0140(15) -0.0013(11) 0.0014(11) -0.0007(11)
C20 0.0215(15) 0.0140(15) 0.0203(16) -0.0026(12) 0.0001(12) 0.0021(12)
C6 0.0076(11) 0.0178(14) 0.0183(14) 0.0031(11) 0.0010(12) 0.0022(11)
C4 0.0148(14) 0.0158(15) 0.0209(16) 0.0002(12) 0.0012(12) 0.0022(12)
N9 0.0272(15) 0.0430(17) 0.0183(15) -0.0085(12) 0.0016(12) -0.0065(13)
C35 0.0159(14) 0.0151(14) 0.0244(16) -0.0077(11) 0.0002(13) -0.0024(12)
C12 0.0140(14) 0.0260(16) 0.0183(16) -0.0001(12) 0.0014(12) -0.0024(12)
C19 0.0199(14) 0.0143(15) 0.0115(14) -0.0007(11) -0.0030(11) -0.0008(11)
N4 0.0306(15) 0.0286(15) 0.0236(15) 0.0093(12) 0.0048(12) 0.0055(12)
C34 0.0129(12) 0.0270(15) 0.0183(14) -0.0059(12) -0.0003(13) -0.0001(12)
C13 0.0235(14) 0.0129(14) 0.0117(15) -0.0040(11) -0.0026(12) 0.0020(11)
N10 0.0253(14) 0.0414(18) 0.0365(18) 0.0157(14) 0.0019(13) -0.0002(13)
N5 0.0460(17) 0.0175(16) 0.0271(15) 0.0000(11) 0.0037(13) -0.0022(12)
C18 0.0231(15) 0.0177(16) 0.0231(17) -0.0031(12) -0.0054(12) 0.0011(12)
C25 0.0170(13) 0.0120(14) 0.0163(15) 0.0024(11) 0.0000(12) 0.0003(11)
C5 0.0210(15) 0.0185(17) 0.0153(15) -0.0008(11) 0.0028(12) 0.0013(12)
C21 0.0191(14) 0.0246(16) 0.0209(16) -0.0013(12) 0.0011(13) -0.0033(13)
C36 0.0152(13) 0.0169(15) 0.0202(15) 0.0002(11) 0.0012(12) -0.0021(12)
C30 0.0205(14) 0.0116(15) 0.0169(15) 0.0014(11) -0.0012(12) -0.0003(11)
C28 0.0214(15) 0.0196(16) 0.0271(19) 0.0046(13) 0.0073(13) 0.0016(12)
C24 0.0196(14) 0.0181(16) 0.0150(15) -0.0011(11) 0.0015(12) 0.0008(11)
C31 0.0133(12) 0.0179(14) 0.0129(14) -0.0041(10) -0.0018(12) 0.0008(12)
C26 0.0219(14) 0.0145(15) 0.0177(16) 0.0011(11) -0.0022(12) -0.0018(12)
C32 0.0235(14) 0.0137(14) 0.0199(15) -0.0030(11) -0.0013(13) 0.0025(13)
C27 0.0278(15) 0.0191(15) 0.0173(15) 0.0007(11) 0.0072(13) 0.0001(13)
C29 0.0192(15) 0.0185(16) 0.0240(17) 0.0051(12) -0.0040(12) -0.0013(12)
C14 0.0251(16) 0.0224(16) 0.0195(16) 0.0008(12) -0.0042(13) -0.0014(12)
C33 0.0281(15) 0.0236(15) 0.0153(14) 0.0027(12) -0.0006(14) 0.0032(13)
C38 0.0198(15) 0.034(2) 0.0213(17) 0.0029(14) 0.0019(13) -0.0020(14)
C23 0.0316(16) 0.0133(15) 0.0179(16) -0.0037(11) 0.0024(13) 0.0012(12)
C37 0.042(2) 0.0308(19) 0.0309(19) 0.0044(14) 0.0044(17) 0.0103(16)
C22 0.0282(16) 0.0159(16) 0.0196(16) -0.0028(12) -0.0010(13) -0.0075(12)
C15 0.044(2) 0.0181(16) 0.0245(17) 0.0038(12) -0.0040(16) -0.0062(15)
C17 0.0308(17) 0.0262(19) 0.031(2) 0.0011(14) -0.0145(15) 0.0047(14)
C16 0.047(2) 0.0174(18) 0.0272(19) 0.0025(13) -0.0149(15) 0.0033(16)
C39 0.049(3) 0.056(4) 0.033(3) 0.000 0.002(3) 0.000
C40 0.051(3) 0.020(3) 0.023(3) 0.000 0.000(2) 0.000
N11 0.057(3) 0.020(2) 0.056(3) 0.000 -0.001(3) 0.000

loop_
_atom_type_symbol
_atom_type_description
_atom_type_scat_dispersion_real
_atom_type_scat_dispersion_imag
_atom_type_scat_source
C C 0.0033 0.0016 'International Tables Vol C Tables 4.2.6.8 and 6.1.1.4'
H H 0.0000 0.0000 'International Tables Vol C Tables 4.2.6.8 and 6.1.1.4'
Cl Cl 0.1484 0.1585 'International Tables Vol C Tables 4.2.6.8 and 6.1.1.4'
N N 0.0061 0.0033 'International Tables Vol C Tables 4.2.6.8 and 6.1.1.4'
P P 0.1023 0.0942 'International Tables Vol C Tables 4.2.6.8 and 6.1.1.4'
Pt Pt -1.7033 8.3905 'International Tables Vol C Tables 4.2.6.8 and 6.1.1.4'

loop_
_geom_angle_atom_site_label_1
_geom_angle_atom_site_label_2
_geom_angle_atom_site_label_3
_geom_angle
_geom_angle_site_symmetry_1
_geom_angle_site_symmetry_3
_geom_angle_publ_flag
Cl2 Pt1 Cl3 89.775(17) 7_565 . ?
Cl2 Pt1 Cl3 89.775(17) . . ?
Cl2 Pt1 Cl2 178.76(3) . 7_565 ?
Cl1 Pt1 Cl3 178.99(3) . . ?
Cl1 Pt1 Cl2 90.235(17) . . ?
Cl1 Pt1 Cl2 90.235(17) . 7_565 ?
C19 P1 C13 111.86(13) . . ?
C25 P1 C19 110.00(13) . . ?
C25 P1 C13 106.97(13) . . ?
C25 P1 C31 109.62(13) . . ?
C31 P1 C19 110.14(13) . . ?
C31 P1 C13 108.17(12) . . ?
C11 N8 C10 115.5(2) . . ?
C6 N6 C8 115.5(2) . . ?
C7 N7 C9 115.9(2) . . ?
N7 C9 C8 121.7(2) . . ?
N7 C9 C10 118.6(2) . . ?
C8 C9 C10 119.7(2) . . ?
N6 C8 C9 122.1(2) . . ?
N6 C8 C8 117.54(14) . 7_565 ?
C9 C8 C8 120.19(15) . 7_565 ?
N8 C10 C9 118.2(2) . . ?
N8 C10 C10 121.89(15) . 7_565 ?
C10 C10 C9 119.91(14) 7_565 . ?
N7 C7 C6 122.1(2) . . ?
N7 C7 C5 117.6(2) . . ?
C6 C7 C5 120.3(2) . . ?
N8 C11 C11 122.52(15) . 7_565 ?
N8 C11 C12 117.1(2) . . ?
C11 C11 C12 120.36(16) 7_565 . ?
C19 C20 H20 120.1 . . ?
C21 C20 H20 120.1 . . ?
C21 C20 C19 119.8(3) . . ?
N6 C6 C7 122.6(2) . . ?
N6 C6 C4 116.6(2) . . ?
C7 C6 C4 120.8(2) . . ?
N4 C4 C6 179.4(3) . . ?
C34 C35 H35 119.9 . . ?
C34 C35 C36 120.2(3) . . ?
C36 C35 H35 119.9 . . ?
N9 C12 C11 178.3(3) . . ?
C20 C19 P1 118.7(2) . . ?
C24 C19 P1 121.6(2) . . ?
C24 C19 C20 119.6(3) . . ?
C35 C34 H34 120.0 . . ?
C33 C34 C35 120.0(3) . . ?
C33 C34 H34 120.0 . . ?
C18 C13 P1 122.3(2) . . ?
C18 C13 C14 120.0(3) . . ?
C14 C13 P1 117.5(2) . . ?
C13 C18 H18 120.4 . . ?
C17 C18 C13 119.2(3) . . ?
C17 C18 H18 120.4 . . ?
C30 C25 P1 120.9(2) . . ?
C30 C25 C26 120.0(2) . . ?
C26 C25 P1 119.1(2) . . ?
N5 C5 C7 178.5(3) . . ?
C20 C21 H21 119.9 . . ?
C20 C21 C22 120.3(3) . . ?
C22 C21 H21 119.9 . . ?
C35 C36 H36 120.1 . . ?
C35 C36 C31 119.9(3) . . ?
C31 C36 H36 120.1 . . ?
C25 C30 H30 120.3 . . ?
C29 C30 C25 119.5(3) . . ?
C29 C30 H30 120.3 . . ?
C27 C28 H28 119.8 . . ?
C29 C28 H28 119.8 . . ?
C29 C28 C27 120.4(3) . . ?
C19 C24 H24 120.0 . . ?
C23 C24 C19 120.1(3) . . ?
C23 C24 H24 120.0 . . ?
C36 C31 P1 120.0(2) . . ?
C36 C31 C32 120.0(2) . . ?
C32 C31 P1 120.0(2) . . ?
C25 C26 H26 120.1 . . ?
C27 C26 C25 119.8(3) . . ?
C27 C26 H26 120.1 . . ?
C31 C32 H32 120.3 . . ?
C33 C32 C31 119.5(3) . . ?
C33 C32 H32 120.3 . . ?
C28 C27 H27 120.0 . . ?
C26 C27 C28 120.1(3) . . ?
C26 C27 H27 120.0 . . ?
C30 C29 H29 119.8 . . ?
C28 C29 C30 120.3(3) . . ?
C28 C29 H29 119.8 . . ?
C13 C14 H14 120.1 . . ?
C15 C14 C13 119.8(3) . . ?
C15 C14 H14 120.1 . . ?
C34 C33 C32 120.5(3) . . ?
C34 C33 H33 119.8 . . ?
C32 C33 H33 119.8 . . ?
N10 C38 C37 179.5(4) . . ?
C24 C23 H23 119.9 . . ?
C22 C23 C24 120.2(3) . . ?
C22 C23 H23 119.9 . . ?
C38 C37 H37A 109.5 . . ?
C38 C37 H37B 109.5 . . ?
C38 C37 H37C 109.5 . . ?
H37A C37 H37B 109.5 . . ?
H37A C37 H37C 109.5 . . ?
H37B C37 H37C 109.5 . . ?
C21 C22 H22 120.0 . . ?
C23 C22 C21 120.0(3) . . ?
C23 C22 H22 120.0 . . ?
C14 C15 H15 120.0 . . ?
C16 C15 C14 120.1(3) . . ?
C16 C15 H15 120.0 . . ?
C18 C17 H17 119.6 . . ?
C16 C17 C18 120.9(3) . . ?
C16 C17 H17 119.6 . . ?
C15 C16 H16 120.0 . . ?
C17 C16 C15 120.0(3) . . ?
C17 C16 H16 120.0 . . ?
H39A C39 H39B 109.5 . . ?
H39A C39 H39C 109.5 . . ?
H39B C39 H39C 109.5 . . ?
C40 C39 H39A 109.5 . . ?
C40 C39 H39B 109.5 . . ?
C40 C39 H39C 109.5 . . ?
N11 C40 C39 179.4(6) . . ?

loop_
_geom_bond_atom_site_label_1
_geom_bond_atom_site_label_2
_geom_bond_distance
_geom_bond_site_symmetry_2
_geom_bond_publ_flag
Pt1 Cl3 2.3174(9) . ?
Pt1 Cl2 2.3167(6) 7_565 ?
Pt1 Cl2 2.3166(6) . ?
Pt1 Cl1 2.3109(9) . ?
P1 C19 1.802(3) . ?
P1 C13 1.805(3) . ?
P1 C25 1.798(3) . ?
P1 C31 1.800(3) . ?
N8 C10 1.339(3) . ?
N8 C11 1.328(3) . ?
N6 C8 1.344(3) . ?
N6 C6 1.323(3) . ?
N7 C9 1.344(3) . ?
N7 C7 1.326(3) . ?
C9 C8 1.406(4) . ?
C9 C10 1.463(4) . ?
C8 C8 1.460(5) 7_565 ?
C10 C10 1.415(5) 7_565 ?
C7 C6 1.408(4) . ?
C7 C5 1.453(4) . ?
C11 C11 1.402(5) 7_565 ?
C11 C12 1.448(4) . ?
C20 H20 0.9500 . ?
C20 C19 1.404(4) . ?
C20 C21 1.382(4) . ?
C6 C4 1.453(4) . ?
C4 N4 1.136(4) . ?
N9 C12 1.145(4) . ?
C35 H35 0.9500 . ?
C35 C34 1.386(4) . ?
C35 C36 1.387(4) . ?
C19 C24 1.392(4) . ?
C34 H34 0.9500 . ?
C34 C33 1.386(4) . ?
C13 C18 1.390(4) . ?
C13 C14 1.399(4) . ?
N10 C38 1.132(4) . ?
N5 C5 1.139(4) . ?
C18 H18 0.9500 . ?
C18 C17 1.386(4) . ?
C25 C30 1.398(4) . ?
C25 C26 1.399(4) . ?
C21 H21 0.9500 . ?
C21 C22 1.392(4) . ?
C36 H36 0.9500 . ?
C36 C31 1.391(4) . ?
C30 H30 0.9500 . ?
C30 C29 1.389(4) . ?
C28 H28 0.9500 . ?
C28 C27 1.387(4) . ?
C28 C29 1.382(4) . ?
C24 H24 0.9500 . ?
C24 C23 1.389(4) . ?
C31 C32 1.398(4) . ?
C26 H26 0.9500 . ?
C26 C27 1.385(4) . ?
C32 H32 0.9500 . ?
C32 C33 1.386(4) . ?
C27 H27 0.9500 . ?
C29 H29 0.9500 . ?
C14 H14 0.9500 . ?
C14 C15 1.384(4) . ?
C33 H33 0.9500 . ?
C38 C37 1.461(4) . ?
C23 H23 0.9500 . ?
C23 C22 1.383(4) . ?
C37 H37A 0.9800 . ?
C37 H37B 0.9800 . ?
C37 H37C 0.9800 . ?
C22 H22 0.9500 . ?
C15 H15 0.9500 . ?
C15 C16 1.382(5) . ?
C17 H17 0.9500 . ?
C17 C16 1.377(5) . ?
C16 H16 0.9500 . ?
C39 H39A 0.9800 . ?
C39 H39B 0.9800 . ?
C39 H39C 0.9800 . ?
C39 C40 1.455(7) . ?
C40 N11 1.140(6) . ?

loop_
_geom_torsion_atom_site_label_1
_geom_torsion_atom_site_label_2
_geom_torsion_atom_site_label_3
_geom_torsion_atom_site_label_4
_geom_torsion
_geom_torsion_site_symmetry_1
_geom_torsion_site_symmetry_2
_geom_torsion_site_symmetry_3
_geom_torsion_site_symmetry_4
_geom_torsion_publ_flag
P1 C19 C24 C23 177.5(2) . . . . ?
P1 C13 C18 C17 -174.9(2) . . . . ?
P1 C13 C14 C15 173.8(2) . . . . ?
P1 C25 C30 C29 179.5(2) . . . . ?
P1 C25 C26 C27 -179.8(2) . . . . ?
P1 C31 C32 C33 -178.7(2) . . . . ?
N7 C9 C8 N6 -0.4(4) . . . . ?
N7 C9 C8 C8 175.06(16) . . . 7_565 ?
N7 C9 C10 N8 2.8(3) . . . . ?
N7 C9 C10 C10 -175.08(15) . . . 7_565 ?
N7 C7 C6 N6 -0.3(4) . . . . ?
N7 C7 C6 C4 -178.7(2) . . . . ?
C9 N7 C7 C6 2.2(4) . . . . ?
C9 N7 C7 C5 -176.9(2) . . . . ?
C8 N6 C6 C7 -1.9(4) . . . . ?
C8 N6 C6 C4 176.5(2) . . . . ?
C8 C9 C10 N8 -177.5(2) . . . . ?
C8 C9 C10 C10 4.7(3) . . . 7_565 ?
C10 N8 C11 C11 2.5(3) . . . 7_565 ?
C10 N8 C11 C12 -178.1(2) . . . . ?
C10 C9 C8 N6 179.9(2) . . . . ?
C10 C9 C8 C8 -4.7(3) . . . 7_565 ?
C7 N7 C9 C8 -1.9(4) . . . . ?
C7 N7 C9 C10 177.9(2) . . . . ?
C11 N8 C10 C9 179.7(2) . . . . ?
C11 N8 C10 C10 -2.5(3) . . . 7_565 ?
C20 C19 C24 C23 -0.4(4) . . . . ?
C20 C21 C22 C23 -0.2(4) . . . . ?
C6 N6 C8 C9 2.2(3) . . . . ?
C6 N6 C8 C8 -173.33(15) . . . 7_565 ?
C35 C34 C33 C32 0.0(4) . . . . ?
C35 C36 C31 P1 178.8(2) . . . . ?
C35 C36 C31 C32 0.4(4) . . . . ?
C19 P1 C13 C18 -30.5(3) . . . . ?
C19 P1 C13 C14 154.7(2) . . . . ?
C19 P1 C25 C30 118.9(2) . . . . ?
C19 P1 C25 C26 -63.1(2) . . . . ?
C19 P1 C31 C36 147.2(2) . . . . ?
C19 P1 C31 C32 -34.5(3) . . . . ?
C19 C20 C21 C22 -1.7(4) . . . . ?
C19 C24 C23 C22 -1.5(4) . . . . ?
C34 C35 C36 C31 -0.3(4) . . . . ?
C13 P1 C19 C20 63.8(2) . . . . ?
C13 P1 C19 C24 -114.1(2) . . . . ?
C13 P1 C25 C30 -119.4(2) . . . . ?
C13 P1 C25 C26 58.6(2) . . . . ?
C13 P1 C31 C36 24.7(3) . . . . ?
C13 P1 C31 C32 -157.0(2) . . . . ?
C13 C18 C17 C16 1.0(5) . . . . ?
C13 C14 C15 C16 1.8(5) . . . . ?
C18 C13 C14 C15 -1.1(4) . . . . ?
C18 C17 C16 C15 -0.3(5) . . . . ?
C25 P1 C19 C20 -177.4(2) . . . . ?
C25 P1 C19 C24 4.6(3) . . . . ?
C25 P1 C13 C18 -151.0(2) . . . . ?
C25 P1 C13 C14 34.2(3) . . . . ?
C25 P1 C31 C36 -91.6(2) . . . . ?
C25 P1 C31 C32 86.7(2) . . . . ?
C25 C30 C29 C28 -0.4(4) . . . . ?
C25 C26 C27 C28 0.9(4) . . . . ?
C5 C7 C6 N6 178.8(2) . . . . ?
C5 C7 C6 C4 0.4(4) . . . . ?
C21 C20 C19 P1 -175.9(2) . . . . ?
C21 C20 C19 C24 2.0(4) . . . . ?
C36 C35 C34 C33 0.1(4) . . . . ?
C36 C31 C32 C33 -0.3(4) . . . . ?
C30 C25 C26 C27 -1.8(4) . . . . ?
C24 C23 C22 C21 1.9(4) . . . . ?
C31 P1 C19 C20 -56.5(3) . . . . ?
C31 P1 C19 C24 125.6(2) . . . . ?
C31 P1 C13 C18 91.0(3) . . . . ?
C31 P1 C13 C14 -83.8(2) . . . . ?
C31 P1 C25 C30 -2.3(3) . . . . ?
C31 P1 C25 C26 175.7(2) . . . . ?
C31 C32 C33 C34 0.1(4) . . . . ?
C26 C25 C30 C29 1.5(4) . . . . ?
C27 C28 C29 C30 -0.4(4) . . . . ?
C29 C28 C27 C26 0.2(4) . . . . ?
C14 C13 C18 C17 -0.3(4) . . . . ?
C14 C15 C16 C17 -1.1(5) . . . . ?
